data_1556354
loop_
_publ_author_name
'Camp, Cl\'ement'
'Guidal, Valentin'
'Biswas, Biplab'
'P\'ecaut, Jacques'
'Dubois, Lionel'
'Mazzanti, Marinella'

_publ_section_title
;
 Multielectron redox chemistry of lanthanide Schiff-base complexes
;
_journal_issue 8
_journal_name_full 'Chemical Science'
_journal_page_first 2433
_journal_paper_doi 10.1039/C2SC20476B
_journal_volume 3
_journal_year 2012
_chemical_formula_sum 'C64 H78 I K2 N4 Nd O16'
_chemical_formula_weight 1508.64
_space_group_IT_number 13
_space_group_name_Hall '-P 2yac'
_space_group_name_H-M_alt 'P 1 2/n 1'
_symmetry_cell_setting monoclinic
_symmetry_space_group_name_H-M 'P 1 2/n 1'
_atom_sites_solution_hydrogens geom
_atom_sites_solution_primary direct
_atom_sites_solution_secondary difmap
_audit_creation_method SHELXL-97
_cell_angle_alpha 90.00
_cell_angle_beta 89.466(4)
_cell_angle_gamma 90.00
_cell_formula_units_Z 2
_cell_length_a 14.0578(5)
_cell_length_b 12.1559(4)
_cell_length_c 19.0780(7)
_cell_measurement_reflns_used 3310
_cell_measurement_temperature 150(2)
_cell_measurement_theta_max 32.4098
_cell_measurement_theta_min 3.4971
_cell_volume 3260.0(2)
_computing_cell_refinement
;
CrysAlisPro, Agilent Technologies,
Version 1.171.34.49 (release 20-01-2011 CrysAlis171 .NET)
(compiled Jan 20 2011,15:58:25)
;
_computing_data_collection
;
CrysAlisPro, Agilent Technologies,
Version 1.171.34.49 (release 20-01-2011 CrysAlis171 .NET)
(compiled Jan 20 2011,15:58:25)
;
_computing_data_reduction
;
CrysAlisPro, Agilent Technologies,
Version 1.171.34.49 (release 20-01-2011 CrysAlis171 .NET)
(compiled Jan 20 2011,15:58:25)
;
_computing_structure_refinement 'SHELXL-97 (Sheldrick, 1997)'
_computing_structure_solution 'SHELXS-97 (Sheldrick, 1990)'
_diffrn_ambient_temperature 150(2)
_diffrn_detector_area_resol_mean 15.9653
_diffrn_measured_fraction_theta_full 0.995
_diffrn_measured_fraction_theta_max 0.995
_diffrn_measurement_details
;
#__ type_ start__ end____ width___ exp.time_
1 omega 60.00 92.00 1.0000 10.0000
omega____ theta____ kappa____ phi______ frames
- 25.4051 179.0000 -150.0000 32

#__ type_ start__ end____ width___ exp.time_
2 omega -79.00 24.00 1.0000 10.0000
omega____ theta____ kappa____ phi______ frames
- -27.1239 0.0000 -90.0000 103

#__ type_ start__ end____ width___ exp.time_
3 omega 3.00 46.00 1.0000 10.0000
omega____ theta____ kappa____ phi______ frames
- 25.2489 45.0000 114.0000 43

#__ type_ start__ end____ width___ exp.time_
4 omega 61.00 93.00 1.0000 10.0000
omega____ theta____ kappa____ phi______ frames
- 25.2489 179.0000 30.0000 32

#__ type_ start__ end____ width___ exp.time_
5 omega -88.00 -58.00 1.0000 10.0000
omega____ theta____ kappa____ phi______ frames
- -27.1239 131.0000 -13.0000 30

;
_diffrn_measurement_device_type 'Xcalibur, Sapphire3'
_diffrn_measurement_method '\w scans'
_diffrn_radiation_monochromator graphite
_diffrn_radiation_source 'fine-focus sealed tube'
_diffrn_radiation_type MoK\a
_diffrn_radiation_wavelength 0.71073
_diffrn_reflns_av_R_equivalents 0.0489
_diffrn_reflns_av_sigmaI/netI 0.0816
_diffrn_reflns_limit_h_max 18
_diffrn_reflns_limit_h_min -18
_diffrn_reflns_limit_k_max 16
_diffrn_reflns_limit_k_min -13
_diffrn_reflns_limit_l_max 25
_diffrn_reflns_limit_l_min -22
_diffrn_reflns_number 15573
_diffrn_reflns_theta_full 28.20
_diffrn_reflns_theta_max 28.28
_diffrn_reflns_theta_min 3.50
_exptl_absorpt_coefficient_mu 1.467
_exptl_absorpt_correction_T_max 0.8768
_exptl_absorpt_correction_T_min 0.3306
_exptl_absorpt_correction_type analytical
_exptl_absorpt_process_details
;
CrysAlisPro, Agilent Technologies,
Version 1.171.34.49 (release 20-01-2011 CrysAlis171 .NET)
(compiled Jan 20 2011,15:58:25)
Analytical numeric absorption correction using a multifaceted crystal
model based on expressions derived by R.C. Clark & J.S. Reid.
(Clark, R. C. & Reid, J. S. (1995). Acta Cryst. A51, 887-897)
;
_exptl_crystal_colour yellow
_exptl_crystal_density_diffrn 1.537
_exptl_crystal_density_method 'not measured'
_exptl_crystal_description needle
_exptl_crystal_F_000 1538
_exptl_crystal_size_max 0.97
_exptl_crystal_size_mid 0.19
_exptl_crystal_size_min 0.09
_refine_diff_density_max 2.314
_refine_diff_density_min -4.005
_refine_diff_density_rms 0.193
_refine_ls_extinction_method none
_refine_ls_goodness_of_fit_ref 1.074
_refine_ls_hydrogen_treatment constr
_refine_ls_matrix_type full
_refine_ls_number_parameters 398
_refine_ls_number_reflns 8058
_refine_ls_number_restraints 0
_refine_ls_restrained_S_all 1.074
_refine_ls_R_factor_all 0.0937
_refine_ls_R_factor_gt 0.0654
_refine_ls_shift/su_max 0.000
_refine_ls_shift/su_mean 0.000
_refine_ls_structure_factor_coef Fsqd
_refine_ls_weighting_details 'calc w=1/[\s^2^(Fo^2^)+(0.0854P)^2^+20.3814P] where P=(Fo^2^+2Fc^2^)/3'
_refine_ls_weighting_scheme calc
_refine_ls_wR_factor_gt 0.1776
_refine_ls_wR_factor_ref 0.1999
_reflns_number_gt 6051
_reflns_number_total 8058
_reflns_threshold_expression >2sigma(I)
_cod_data_source_file c2sc20476b.txt
_cod_data_source_block bi250
_cod_original_sg_symbol_H-M 'P 2/n'
_cod_database_code 1556354

loop_
_symmetry_equiv_pos_as_xyz
'x, y, z'
'x+1/2, -y, z+1/2'
'-x, -y, -z'
'-x-1/2, y, -z-1/2'

loop_
_atom_site_label
_atom_site_type_symbol
_atom_site_fract_x
_atom_site_fract_y
_atom_site_fract_z
_atom_site_U_iso_or_equiv
_atom_site_adp_type
_atom_site_occupancy
_atom_site_symmetry_multiplicity
_atom_site_calc_flag
_atom_site_refinement_flags
Nd1 Nd 0.2500 0.46328(4) 0.7500 0.01529(14) Uani 1 2 d S
I1 I 0.2500 0.34413(7) 0.2500 0.0438(2) Uani 1 2 d S
K1 K 0.28288(11) 0.28451(14) 0.41760(9) 0.0349(4) Uani 1 1 d .
O1 O 0.2610(3) 0.6145(4) 0.8253(2) 0.0239(10) Uani 1 1 d .
O2 O 0.3300(3) 0.3850(3) 0.6565(2) 0.0203(9) Uani 1 1 d .
N1 N 0.4293(4) 0.4837(4) 0.7999(3) 0.0184(10) Uani 1 1 d .
N2 N 0.3433(3) 0.2821(4) 0.7896(3) 0.0151(9) Uani 1 1 d .
H2 H 0.3236 0.2688 0.8355 0.018 Uiso 1 1 calc R
C1 C 0.3187(5) 0.6948(5) 0.8308(3) 0.0210(12) Uani 1 1 d .
C2 C 0.2870(5) 0.8040(6) 0.8425(4) 0.0324(16) Uani 1 1 d .
H2A H 0.2205 0.8172 0.8458 0.039 Uiso 1 1 calc R
C3 C 0.3480(6) 0.8918(6) 0.8492(4) 0.0335(16) Uani 1 1 d .
H3 H 0.3231 0.9638 0.8553 0.040 Uiso 1 1 calc R
C4 C 0.4472(6) 0.8754(5) 0.8470(4) 0.0286(15) Uani 1 1 d .
H4 H 0.4895 0.9356 0.8528 0.034 Uiso 1 1 calc R
C5 C 0.4813(5) 0.7718(5) 0.8363(3) 0.0240(13) Uani 1 1 d .
H5 H 0.5481 0.7606 0.8351 0.029 Uiso 1 1 calc R
C6 C 0.4211(4) 0.6814(5) 0.8273(3) 0.0166(11) Uani 1 1 d .
C7 C 0.4675(4) 0.5764(5) 0.8185(3) 0.0190(12) Uani 1 1 d .
H7 H 0.5338 0.5748 0.8275 0.023 Uiso 1 1 calc R
C8 C 0.4892(4) 0.3885(5) 0.7985(3) 0.0200(12) Uani 1 1 d .
C9 C 0.5891(5) 0.3921(6) 0.8030(4) 0.0304(15) Uani 1 1 d .
H9 H 0.6204 0.4612 0.8064 0.036 Uiso 1 1 calc R
C10 C 0.6419(5) 0.2966(6) 0.8027(4) 0.0327(16) Uani 1 1 d .
H10 H 0.7091 0.3004 0.8070 0.039 Uiso 1 1 calc R
C11 C 0.5983(5) 0.1959(6) 0.7962(4) 0.0290(15) Uani 1 1 d .
H11 H 0.6352 0.1304 0.7954 0.035 Uiso 1 1 calc R
C12 C 0.5009(5) 0.1905(6) 0.7909(3) 0.0251(14) Uani 1 1 d .
H12 H 0.4709 0.1209 0.7864 0.030 Uiso 1 1 calc R
C13 C 0.4454(4) 0.2858(5) 0.7919(3) 0.0181(12) Uani 1 1 d .
C14 C 0.3048(4) 0.1890(5) 0.7477(3) 0.0186(12) Uani 1 1 d .
H14 H 0.3273 0.1194 0.7700 0.022 Uiso 1 1 calc R
C15 C 0.3432(4) 0.1902(5) 0.6732(3) 0.0197(12) Uani 1 1 d .
C16 C 0.3697(5) 0.0898(5) 0.6435(3) 0.0245(13) Uani 1 1 d .
H16 H 0.3606 0.0242 0.6698 0.029 Uiso 1 1 calc R
C17 C 0.4093(6) 0.0830(7) 0.5765(4) 0.0375(18) Uani 1 1 d .
H17 H 0.4261 0.0137 0.5570 0.045 Uiso 1 1 calc R
C18 C 0.4236(6) 0.1784(6) 0.5388(4) 0.0328(16) Uani 1 1 d .
H18 H 0.4518 0.1748 0.4934 0.039 Uiso 1 1 calc R
C19 C 0.3980(5) 0.2776(6) 0.5658(3) 0.0273(14) Uani 1 1 d .
H19 H 0.4083 0.3420 0.5386 0.033 Uiso 1 1 calc R
C20 C 0.3557(4) 0.2880(5) 0.6342(3) 0.0203(12) Uani 1 1 d .
O21 O 0.4594(4) 0.2726(4) 0.3589(3) 0.0344(12) Uani 1 1 d .
O22 O 0.4046(4) 0.4697(4) 0.4249(3) 0.0389(13) Uani 1 1 d .
O23 O 0.2126(5) 0.4829(5) 0.4705(3) 0.0476(15) Uani 1 1 d .
O24 O 0.1346(4) 0.2803(7) 0.5209(3) 0.0536(18) Uani 1 1 d .
O25 O 0.1813(5) 0.0872(6) 0.4440(3) 0.0552(18) Uani 1 1 d .
O26 O 0.3657(4) 0.0774(5) 0.3803(3) 0.0408(13) Uani 1 1 d .
C21 C 0.5244(6) 0.3574(8) 0.3740(5) 0.045(2) Uani 1 1 d .
H21A H 0.5779 0.3559 0.3399 0.054 Uiso 1 1 calc R
H21B H 0.5504 0.3472 0.4216 0.054 Uiso 1 1 calc R
C22 C 0.4735(6) 0.4640(7) 0.3697(5) 0.0404(19) Uani 1 1 d .
H22A H 0.5193 0.5255 0.3740 0.048 Uiso 1 1 calc R
H22B H 0.4416 0.4704 0.3238 0.048 Uiso 1 1 calc R
C23 C 0.3489(8) 0.5658(7) 0.4204(6) 0.054(2) Uani 1 1 d .
H23A H 0.3150 0.5671 0.3752 0.065 Uiso 1 1 calc R
H23B H 0.3904 0.6315 0.4227 0.065 Uiso 1 1 calc R
C24 C 0.2786(8) 0.5678(8) 0.4799(6) 0.059(3) Uani 1 1 d .
H24A H 0.3119 0.5578 0.5249 0.071 Uiso 1 1 calc R
H24B H 0.2454 0.6396 0.4812 0.071 Uiso 1 1 calc R
C25 C 0.1507(7) 0.4759(10) 0.5292(4) 0.055(3) Uani 1 1 d .
H25A H 0.1143 0.5452 0.5343 0.066 Uiso 1 1 calc R
H25B H 0.1881 0.4647 0.5724 0.066 Uiso 1 1 calc R
C26 C 0.0835(7) 0.3810(11) 0.5193(5) 0.062(3) Uani 1 1 d .
H26A H 0.0345 0.3814 0.5569 0.075 Uiso 1 1 calc R
H26B H 0.0509 0.3884 0.4737 0.075 Uiso 1 1 calc R
C27 C 0.0736(7) 0.1882(12) 0.5163(5) 0.070(4) Uani 1 1 d .
H27A H 0.0321 0.1954 0.4749 0.084 Uiso 1 1 calc R
H27B H 0.0328 0.1834 0.5587 0.084 Uiso 1 1 calc R
C28 C 0.1337(8) 0.0874(11) 0.5097(5) 0.061(3) Uani 1 1 d .
H28A H 0.1808 0.0857 0.5479 0.074 Uiso 1 1 calc R
H28B H 0.0931 0.0211 0.5140 0.074 Uiso 1 1 calc R
C29 C 0.2348(9) -0.0115(9) 0.4335(6) 0.064(3) Uani 1 1 d .
H29A H 0.1912 -0.0752 0.4301 0.077 Uiso 1 1 calc R
H29B H 0.2776 -0.0237 0.4737 0.077 Uiso 1 1 calc R
C30 C 0.2920(9) -0.0015(8) 0.3676(5) 0.058(3) Uani 1 1 d .
H30A H 0.3201 -0.0735 0.3548 0.070 Uiso 1 1 calc R
H30B H 0.2512 0.0234 0.3286 0.070 Uiso 1 1 calc R
C31 C 0.4262(6) 0.0926(7) 0.3219(4) 0.042(2) Uani 1 1 d .
H31A H 0.3895 0.1209 0.2817 0.051 Uiso 1 1 calc R
H31B H 0.4555 0.0217 0.3081 0.051 Uiso 1 1 calc R
C32 C 0.5025(6) 0.1743(8) 0.3421(4) 0.0376(18) Uani 1 1 d .
H32A H 0.5384 0.1463 0.3827 0.045 Uiso 1 1 calc R
H32B H 0.5475 0.1849 0.3025 0.045 Uiso 1 1 calc R

loop_
_atom_site_aniso_label
_atom_site_aniso_U_11
_atom_site_aniso_U_22
_atom_site_aniso_U_33
_atom_site_aniso_U_23
_atom_site_aniso_U_13
_atom_site_aniso_U_12
Nd1 0.0142(2) 0.0124(2) 0.0192(2) 0.000 0.00167(16) 0.000
I1 0.0404(4) 0.0526(5) 0.0385(4) 0.000 -0.0056(3) 0.000
K1 0.0246(7) 0.0351(8) 0.0446(9) -0.0034(7) 0.0114(7) -0.0008(7)
O1 0.019(2) 0.022(2) 0.031(2) -0.0101(19) -0.0007(19) -0.0004(18)
O2 0.024(2) 0.0166(19) 0.020(2) -0.0007(17) 0.0054(18) 0.0028(18)
N1 0.017(2) 0.019(3) 0.019(2) -0.0002(19) 0.004(2) 0.000(2)
N2 0.016(2) 0.014(2) 0.015(2) -0.0019(18) 0.0011(19) -0.0002(19)
C1 0.019(3) 0.022(3) 0.022(3) -0.003(2) 0.001(2) 0.000(3)
C2 0.027(3) 0.024(3) 0.046(4) -0.010(3) -0.007(3) 0.002(3)
C3 0.044(4) 0.018(3) 0.039(4) 0.000(3) -0.010(3) 0.001(3)
C4 0.038(4) 0.019(3) 0.029(3) 0.001(3) -0.005(3) -0.011(3)
C5 0.025(3) 0.021(3) 0.027(3) 0.002(3) -0.003(3) -0.010(3)
C6 0.018(3) 0.017(3) 0.015(3) 0.000(2) -0.001(2) -0.005(2)
C7 0.020(3) 0.019(3) 0.018(3) 0.000(2) 0.003(2) -0.001(2)
C8 0.018(3) 0.024(3) 0.017(3) 0.000(2) -0.002(2) 0.002(2)
C9 0.021(3) 0.025(3) 0.045(4) 0.000(3) -0.001(3) -0.004(3)
C10 0.014(3) 0.041(4) 0.043(4) -0.009(3) 0.002(3) 0.007(3)
C11 0.025(3) 0.028(3) 0.034(4) -0.002(3) -0.002(3) 0.011(3)
C12 0.027(3) 0.024(3) 0.024(3) -0.001(3) -0.003(3) 0.007(3)
C13 0.019(3) 0.020(3) 0.015(3) 0.000(2) 0.003(2) -0.001(2)
C14 0.018(3) 0.012(2) 0.026(3) -0.001(2) -0.002(2) 0.001(2)
C15 0.015(3) 0.019(3) 0.025(3) -0.007(2) 0.000(2) 0.002(2)
C16 0.028(3) 0.017(3) 0.028(3) -0.006(3) -0.004(3) 0.008(3)
C17 0.045(4) 0.030(4) 0.037(4) -0.016(3) -0.001(4) 0.009(4)
C18 0.039(4) 0.040(4) 0.020(3) -0.007(3) 0.006(3) 0.010(3)
C19 0.024(3) 0.037(4) 0.021(3) -0.001(3) 0.002(3) 0.004(3)
C20 0.020(3) 0.024(3) 0.017(3) -0.004(2) 0.003(2) 0.001(3)
O21 0.024(2) 0.035(3) 0.044(3) 0.001(2) 0.005(2) 0.002(2)
O22 0.044(3) 0.035(3) 0.037(3) 0.005(2) 0.001(3) -0.004(3)
O23 0.051(4) 0.055(4) 0.037(3) -0.008(3) 0.003(3) 0.017(3)
O24 0.027(3) 0.098(6) 0.036(3) 0.002(3) 0.003(2) -0.007(3)
O25 0.060(4) 0.071(5) 0.034(3) 0.014(3) -0.005(3) -0.030(4)
O26 0.050(3) 0.035(3) 0.037(3) -0.004(2) -0.003(3) -0.004(3)
C21 0.031(4) 0.061(6) 0.042(5) 0.009(4) 0.006(4) -0.010(4)
C22 0.040(4) 0.033(4) 0.049(5) 0.007(4) 0.010(4) -0.009(4)
C23 0.069(7) 0.030(4) 0.064(6) 0.000(4) 0.007(5) 0.007(4)
C24 0.069(7) 0.042(5) 0.066(6) -0.021(5) 0.005(5) 0.010(5)
C25 0.042(5) 0.091(8) 0.031(4) -0.006(5) -0.001(4) 0.034(5)
C26 0.037(5) 0.118(10) 0.033(4) 0.000(5) 0.003(4) 0.024(6)
C27 0.034(5) 0.148(12) 0.029(4) 0.008(6) 0.004(4) -0.036(7)
C28 0.058(6) 0.089(8) 0.037(5) 0.017(5) 0.004(4) -0.031(6)
C29 0.080(8) 0.048(6) 0.064(7) 0.013(5) -0.020(6) -0.026(6)
C30 0.081(8) 0.038(4) 0.056(6) 0.000(4) -0.013(5) -0.023(5)
C31 0.050(5) 0.045(5) 0.031(4) -0.006(3) 0.001(4) 0.016(4)
C32 0.029(4) 0.059(5) 0.024(3) -0.004(3) 0.004(3) 0.010(4)

loop_
_atom_type_symbol
_atom_type_description
_atom_type_scat_dispersion_real
_atom_type_scat_dispersion_imag
_atom_type_scat_source
C C 0.0033 0.0016 'International Tables Vol C Tables 4.2.6.8 and 6.1.1.4'
H H 0.0000 0.0000 'International Tables Vol C Tables 4.2.6.8 and 6.1.1.4'
N N 0.0061 0.0033 'International Tables Vol C Tables 4.2.6.8 and 6.1.1.4'
O O 0.0106 0.0060 'International Tables Vol C Tables 4.2.6.8 and 6.1.1.4'
K K 0.2009 0.2494 'International Tables Vol C Tables 4.2.6.8 and 6.1.1.4'
I I -0.4742 1.8119 'International Tables Vol C Tables 4.2.6.8 and 6.1.1.4'
Nd Nd -0.1943 3.0179 'International Tables Vol C Tables 4.2.6.8 and 6.1.1.4'

loop_
_geom_angle_atom_site_label_1
_geom_angle_atom_site_label_2
_geom_angle_atom_site_label_3
_geom_angle
_geom_angle_site_symmetry_1
_geom_angle_site_symmetry_3
O2 Nd1 O2 131.3(2) . 4_657
O2 Nd1 O1 139.90(16) . .
O2 Nd1 O1 83.32(16) 4_657 .
O2 Nd1 O1 83.32(16) . 4_657
O2 Nd1 O1 139.90(16) 4_657 4_657
O1 Nd1 O1 76.4(2) . 4_657
O2 Nd1 N2 71.27(15) . 4_657
O2 Nd1 N2 69.01(15) 4_657 4_657
O1 Nd1 N2 148.83(15) . 4_657
O1 Nd1 N2 115.98(16) 4_657 4_657
O2 Nd1 N2 69.01(15) . .
O2 Nd1 N2 71.27(15) 4_657 .
O1 Nd1 N2 115.98(16) . .
O1 Nd1 N2 148.83(15) 4_657 .
N2 Nd1 N2 69.2(2) 4_657 .
O2 Nd1 N1 82.01(16) . .
O2 Nd1 N1 102.39(16) 4_657 .
O1 Nd1 N1 69.25(15) . .
O1 Nd1 N1 102.15(15) 4_657 .
N2 Nd1 N1 129.32(15) 4_657 .
N2 Nd1 N1 61.11(15) . .
O2 Nd1 N1 102.39(16) . 4_657
O2 Nd1 N1 82.01(16) 4_657 4_657
O1 Nd1 N1 102.15(15) . 4_657
O1 Nd1 N1 69.25(15) 4_657 4_657
N2 Nd1 N1 61.11(15) 4_657 4_657
N2 Nd1 N1 129.32(15) . 4_657
N1 Nd1 N1 169.5(2) . 4_657
K1 I1 K1 154.74(7) 4_656 .
O21 K1 O23 120.93(19) . .
O21 K1 O22 60.85(17) . .
O23 K1 O22 60.48(19) . .
O21 K1 O25 119.0(2) . .
O23 K1 O25 119.4(2) . .
O22 K1 O25 165.38(19) . .
O21 K1 O24 160.31(19) . .
O23 K1 O24 60.8(2) . .
O22 K1 O24 114.7(2) . .
O25 K1 O24 59.9(2) . .
O21 K1 O26 58.83(17) . .
O23 K1 O26 172.77(19) . .
O22 K1 O26 117.85(18) . .
O25 K1 O26 60.2(2) . .
O24 K1 O26 116.7(2) . .
O21 K1 C19 84.12(17) . .
O23 K1 C19 83.45(19) . .
O22 K1 C19 70.97(18) . .
O25 K1 C19 94.40(19) . .
O24 K1 C19 76.52(17) . .
O26 K1 C19 89.37(18) . .
O21 K1 I1 75.48(12) . .
O23 K1 I1 96.19(14) . .
O22 K1 I1 87.91(12) . .
O25 K1 I1 106.38(14) . .
O24 K1 I1 124.19(14) . .
O26 K1 I1 90.71(12) . .
C19 K1 I1 156.02(13) . .
O21 K1 C18 73.63(18) . .
O23 K1 C18 107.16(19) . .
O22 K1 C18 84.85(19) . .
O25 K1 C18 81.4(2) . .
O24 K1 C18 87.03(19) . .
O26 K1 C18 65.64(17) . .
C19 K1 C18 23.77(17) . .
I1 K1 C18 147.84(13) . .
C1 O1 Nd1 134.3(4) . .
C20 O2 Nd1 139.3(4) . .
C7 N1 C8 117.5(5) . .
C7 N1 Nd1 124.3(4) . .
C8 N1 Nd1 117.9(4) . .
C13 N2 C14 114.2(5) . .
C13 N2 Nd1 118.4(4) . .
C14 N2 Nd1 107.0(3) . .
C13 N2 H2 105.4 . .
C14 N2 H2 105.4 . .
Nd1 N2 H2 105.4 . .
O1 C1 C2 122.0(6) . .
O1 C1 C6 122.9(6) . .
C2 C1 C6 115.0(6) . .
C3 C2 C1 123.1(7) . .
C3 C2 H2A 118.5 . .
C1 C2 H2A 118.5 . .
C2 C3 C4 120.4(7) . .
C2 C3 H3 119.8 . .
C4 C3 H3 119.8 . .
C5 C4 C3 118.8(6) . .
C5 C4 H4 120.6 . .
C3 C4 H4 120.6 . .
C4 C5 C6 122.2(6) . .
C4 C5 H5 118.9 . .
C6 C5 H5 118.9 . .
C5 C6 C7 115.9(6) . .
C5 C6 C1 120.5(6) . .
C7 C6 C1 123.5(5) . .
N1 C7 C6 127.7(6) . .
N1 C7 H7 116.1 . .
C6 C7 H7 116.1 . .
C13 C8 C9 118.3(6) . .
C13 C8 N1 117.6(5) . .
C9 C8 N1 124.1(6) . .
C10 C9 C8 120.7(7) . .
C10 C9 H9 119.6 . .
C8 C9 H9 119.6 . .
C11 C10 C9 120.6(6) . .
C11 C10 H10 119.7 . .
C9 C10 H10 119.7 . .
C12 C11 C10 119.6(6) . .
C12 C11 H11 120.2 . .
C10 C11 H11 120.2 . .
C11 C12 C13 121.0(7) . .
C11 C12 H12 119.5 . .
C13 C12 H12 119.5 . .
C12 C13 C8 119.7(6) . .
C12 C13 N2 122.1(6) . .
C8 C13 N2 118.2(5) . .
N2 C14 C15 111.6(5) . .
N2 C14 C14 109.7(4) . 4_657
C15 C14 C14 113.6(6) . 4_657
N2 C14 H14 107.2 . .
C15 C14 H14 107.2 . .
C14 C14 H14 107.2 4_657 .
C16 C15 C20 119.4(6) . .
C16 C15 C14 117.7(6) . .
C20 C15 C14 122.9(5) . .
C17 C16 C15 121.9(7) . .
C17 C16 H16 119.1 . .
C15 C16 H16 119.1 . .
C18 C17 C16 118.9(6) . .
C18 C17 H17 120.5 . .
C16 C17 H17 120.5 . .
C19 C18 C17 120.8(6) . .
C19 C18 K1 76.2(4) . .
C17 C18 K1 127.3(6) . .
C19 C18 H18 119.6 . .
C17 C18 H18 119.6 . .
K1 C18 H18 68.2 . .
C18 C19 C20 122.0(7) . .
C18 C19 K1 80.0(4) . .
C20 C19 K1 125.5(4) . .
C18 C19 H19 119.0 . .
C20 C19 H19 119.0 . .
K1 C19 H19 65.2 . .
O2 C20 C15 123.8(5) . .
O2 C20 C19 119.2(6) . .
C15 C20 C19 117.0(6) . .
C32 O21 C21 113.5(6) . .
C32 O21 K1 122.7(4) . .
C21 O21 K1 117.9(5) . .
C23 O22 C22 111.6(6) . .
C23 O22 K1 108.7(5) . .
C22 O22 K1 109.4(4) . .
C24 O23 C25 110.2(7) . .
C24 O23 K1 116.8(5) . .
C25 O23 K1 116.6(6) . .
C27 O24 C26 112.0(8) . .
C27 O24 K1 114.2(5) . .
C26 O24 K1 109.6(5) . .
C28 O25 C29 111.7(8) . .
C28 O25 K1 112.9(6) . .
C29 O25 K1 114.9(6) . .
C31 O26 C30 112.7(7) . .
C31 O26 K1 108.9(5) . .
C30 O26 K1 109.8(6) . .
O21 C21 C22 108.3(7) . .
O21 C21 H21A 110.0 . .
C22 C21 H21A 110.0 . .
O21 C21 H21B 110.0 . .
C22 C21 H21B 110.0 . .
H21A C21 H21B 108.4 . .
O22 C22 C21 109.0(6) . .
O22 C22 H22A 109.9 . .
C21 C22 H22A 109.9 . .
O22 C22 H22B 109.9 . .
C21 C22 H22B 109.9 . .
H22A C22 H22B 108.3 . .
O22 C23 C24 109.3(8) . .
O22 C23 H23A 109.8 . .
C24 C23 H23A 109.8 . .
O22 C23 H23B 109.8 . .
C24 C23 H23B 109.8 . .
H23A C23 H23B 108.3 . .
O23 C24 C23 108.9(8) . .
O23 C24 H24A 109.9 . .
C23 C24 H24A 109.9 . .
O23 C24 H24B 109.9 . .
C23 C24 H24B 109.9 . .
H24A C24 H24B 108.3 . .
O23 C25 C26 109.2(8) . .
O23 C25 H25A 109.8 . .
C26 C25 H25A 109.8 . .
O23 C25 H25B 109.8 . .
C26 C25 H25B 109.8 . .
H25A C25 H25B 108.3 . .
O24 C26 C25 109.8(8) . .
O24 C26 H26A 109.7 . .
C25 C26 H26A 109.7 . .
O24 C26 H26B 109.7 . .
C25 C26 H26B 109.7 . .
H26A C26 H26B 108.2 . .
O24 C27 C28 108.2(8) . .
O24 C27 H27A 110.1 . .
C28 C27 H27A 110.1 . .
O24 C27 H27B 110.1 . .
C28 C27 H27B 110.1 . .
H27A C27 H27B 108.4 . .
O25 C28 C27 109.7(8) . .
O25 C28 H28A 109.7 . .
C27 C28 H28A 109.7 . .
O25 C28 H28B 109.7 . .
C27 C28 H28B 109.7 . .
H28A C28 H28B 108.2 . .
O25 C29 C30 109.2(8) . .
O25 C29 H29A 109.8 . .
C30 C29 H29A 109.8 . .
O25 C29 H29B 109.8 . .
C30 C29 H29B 109.8 . .
H29A C29 H29B 108.3 . .
O26 C30 C29 107.2(8) . .
O26 C30 H30A 110.3 . .
C29 C30 H30A 110.3 . .
O26 C30 H30B 110.3 . .
C29 C30 H30B 110.3 . .
H30A C30 H30B 108.5 . .
O26 C31 C32 108.0(6) . .
O26 C31 H31A 110.1 . .
C32 C31 H31A 110.1 . .
O26 C31 H31B 110.1 . .
C32 C31 H31B 110.1 . .
H31A C31 H31B 108.4 . .
O21 C32 C31 108.5(6) . .
O21 C32 H32A 110.0 . .
C31 C32 H32A 110.0 . .
O21 C32 H32B 110.0 . .
C31 C32 H32B 110.0 . .
H32A C32 H32B 108.4 . .

loop_
_geom_bond_atom_site_label_1
_geom_bond_atom_site_label_2
_geom_bond_distance
_geom_bond_site_symmetry_2
Nd1 O2 2.305(4) .
Nd1 O2 2.305(4) 4_657
Nd1 O1 2.340(4) .
Nd1 O1 2.340(4) 4_657
Nd1 N2 2.676(5) 4_657
Nd1 N2 2.676(5) .
Nd1 N1 2.713(5) .
Nd1 N1 2.713(5) 4_657
I1 K1 3.3151(18) 4_656
I1 K1 3.3151(18) .
K1 O21 2.717(5) .
K1 O23 2.791(6) .
K1 O22 2.832(6) .
K1 O25 2.835(7) .
K1 O24 2.856(6) .
K1 O26 2.860(6) .
K1 C19 3.272(7) .
K1 C18 3.318(8) .
O1 C1 1.274(8) .
O2 C20 1.304(7) .
N1 C7 1.300(8) .
N1 C8 1.432(8) .
N2 C13 1.437(8) .
N2 C14 1.490(7) .
N2 H2 0.9300 .
C1 C2 1.417(9) .
C1 C6 1.450(8) .
C2 C3 1.376(10) .
C2 H2A 0.9500 .
C3 C4 1.408(11) .
C3 H3 0.9500 .
C4 C5 1.362(10) .
C4 H4 0.9500 .
C5 C6 1.398(8) .
C5 H5 0.9500 .
C6 C7 1.442(8) .
C7 H7 0.9500 .
C8 C13 1.397(9) .
C8 C9 1.408(9) .
C9 C10 1.378(10) .
C9 H9 0.9500 .
C10 C11 1.376(11) .
C10 H10 0.9500 .
C11 C12 1.375(10) .
C11 H11 0.9500 .
C12 C13 1.397(9) .
C12 H12 0.9500 .
C14 C15 1.515(8) .
C14 C14 1.542(12) 4_657
C14 H14 1.0000 .
C15 C16 1.394(8) .
C15 C20 1.413(9) .
C16 C17 1.393(10) .
C16 H16 0.9500 .
C17 C18 1.378(11) .
C17 H17 0.9500 .
C18 C19 1.358(10) .
C18 H18 0.9500 .
C19 C20 1.434(8) .
C19 H19 0.9500 .
O21 C32 1.376(10) .
O21 C21 1.409(10) .
O22 C23 1.409(11) .
O22 C22 1.426(10) .
O23 C24 1.400(12) .
O23 C25 1.415(10) .
O24 C27 1.413(13) .
O24 C26 1.419(13) .
O25 C28 1.416(11) .
O25 C29 1.430(14) .
O26 C31 1.407(10) .
O26 C30 1.435(11) .
C21 C22 1.484(12) .
C21 H21A 0.9900 .
C21 H21B 0.9900 .
C22 H22A 0.9900 .
C22 H22B 0.9900 .
C23 C24 1.498(14) .
C23 H23A 0.9900 .
C23 H23B 0.9900 .
C24 H24A 0.9900 .
C24 H24B 0.9900 .
C25 C26 1.505(16) .
C25 H25A 0.9900 .
C25 H25B 0.9900 .
C26 H26A 0.9900 .
C26 H26B 0.9900 .
C27 C28 1.493(17) .
C27 H27A 0.9900 .
C27 H27B 0.9900 .
C28 H28A 0.9900 .
C28 H28B 0.9900 .
C29 C30 1.490(15) .
C29 H29A 0.9900 .
C29 H29B 0.9900 .
C30 H30A 0.9900 .
C30 H30B 0.9900 .
C31 C32 1.514(12) .
C31 H31A 0.9900 .
C31 H31B 0.9900 .
C32 H32A 0.9900 .
C32 H32B 0.9900 .
